data_1560222
loop_
_publ_author_name
'Wagner, Hannah K.'
'Wadepohl, Hubert'
'Ballmann, Joachim'

_publ_section_title
;
 A 2,2&#x2032;-diphosphinotolane as a versatile precursor for the
 synthesis of P-ylidic mesoionic carbenes via reversible C--P bond
 formation
;
_journal_issue 10
_journal_name_full 'Chemical Science'
_journal_page_first 3693
_journal_page_last 3701
_journal_paper_doi 10.1039/D0SC06128J
_journal_volume 12
_journal_year 2021
_chemical_formula_moiety 'C29 H36 Br Mn O3 P2, 1.5(C H2 Cl2)'
_chemical_formula_sum 'C30.5 H39 Br Cl3 Mn O3 P2'
_chemical_formula_weight 756.75
_chemical_properties_physical 'air-sensitive, moisture-sensitive'
_space_group_crystal_system monoclinic
_space_group_IT_number 14
_space_group_name_Hall '-P 2ybc'
_space_group_name_H-M_alt 'P 1 21/c 1'
_atom_sites_solution_hydrogens geom
_atom_sites_solution_primary iterative
_atom_sites_solution_secondary difmap
_audit_block_code ba_hw17
_audit_creation_date 2020-04-28
_audit_creation_method
;
encif (version 1.112)

encifer (version_id = 270009.64)

Olex2 1.3
(compiled 2020.01.31 svn.r88ba2a3 for OlexSys, GUI svn.r6032)
;
_audit_update_record
;
2020-10-08 deposited with the CCDC.	2021-01-22 downloaded from the CCDC.
;
_cell_angle_alpha 90
_cell_angle_beta 111.303(6)
_cell_angle_gamma 90
_cell_formula_units_Z 4
_cell_length_a 12.120(5)
_cell_length_b 18.798(8)
_cell_length_c 15.683(6)
_cell_measurement_reflns_used 35926
_cell_measurement_temperature 100(2)
_cell_measurement_theta_max 32.18
_cell_measurement_theta_min 2.58
_cell_volume 3329(2)
_computing_cell_refinement
;
SAINT (see _computing_data_reduction).
Standard uncertainties of the cell constants include systematic error
contributions from Monte Carlo simulations.
;
_computing_data_collection 'SMART-5.631 (Bruker AXS, 2003)'
_computing_data_reduction 'SAINT V8.38A (Bruker AXS, 1997-2013),SADABS-2016_2 (Sheldrick and Bruker AXS, 1997-2014)'
_computing_publication_material 'encif (Wadepohl, 2009-19); encifer (Allen et al., 2004)'
_computing_structure_refinement 'SHELXL 2018/3 (Sheldrick, 2015)'
_computing_structure_solution 'SUPERFLIP (Palatinus, 2007-2009)'
_diffrn_ambient_environment 'perfluoro polyether oil / N~2~'
_diffrn_ambient_temperature 100(1)
_diffrn_detector 'CCD plate'
_diffrn_detector_area_resol_mean 8.19
_diffrn_detector_type CCD-PXL-KAF2
_diffrn_measured_fraction_theta_full 1.000
_diffrn_measured_fraction_theta_max 0.946
_diffrn_measurement_device 'three-circle diffractometer'
_diffrn_measurement_device_type 'Bruker AXS Smart 1000'
_diffrn_measurement_method '\f- and \w-scans'
_diffrn_measurement_specimen_support 'polyimid foil'
_diffrn_radiation_collimation 'monocapillary collimator'
_diffrn_radiation_monochromator graphite
_diffrn_radiation_probe x-ray
_diffrn_radiation_type 'Mo K\a'
_diffrn_radiation_wavelength 0.71073
_diffrn_radiation_xray_symbol K-L~2,3~
_diffrn_reflns_av_R_equivalents 0.0306
_diffrn_reflns_av_unetI/netI 0.0190
_diffrn_reflns_Laue_measured_fraction_full 1.000
_diffrn_reflns_Laue_measured_fraction_max 0.946
_diffrn_reflns_limit_h_max 18
_diffrn_reflns_limit_h_min -18
_diffrn_reflns_limit_k_max 28
_diffrn_reflns_limit_k_min -27
_diffrn_reflns_limit_l_max 23
_diffrn_reflns_limit_l_min -23
_diffrn_reflns_number 84598
_diffrn_reflns_point_group_measured_fraction_full 1.000
_diffrn_reflns_point_group_measured_fraction_max 0.946
_diffrn_reflns_theta_full 25.242
_diffrn_reflns_theta_max 32.454
_diffrn_reflns_theta_min 1.765
_diffrn_source 'sealed X-Ray tube (Mo)'
_diffrn_source_current 30.0
_diffrn_source_power 1.5
_diffrn_source_type 'fine focus tube'
_diffrn_source_voltage 50.0
_diffrn_standards_number 0
_exptl_absorpt_coefficient_mu 1.964
_exptl_absorpt_correction_T_max 0.4949
_exptl_absorpt_correction_T_min 0.4307
_exptl_absorpt_correction_type multi-scan
_exptl_absorpt_process_details
;
multi-scan from symmetry-related measurements (Blessing 1995)
SADABS (see _computing_data_reduction)
;
_exptl_crystal_colour red
_exptl_crystal_density_diffrn 1.510
_exptl_crystal_description block
_exptl_crystal_F_000 1548
_exptl_crystal_size_max 0.380
_exptl_crystal_size_mid 0.360
_exptl_crystal_size_min 0.280
_refine_diff_density_max 1.062
_refine_diff_density_min -0.772
_refine_diff_density_rms 0.082
_refine_ls_extinction_method none
_refine_ls_goodness_of_fit_ref 1.031
_refine_ls_hydrogen_treatment constr
_refine_ls_matrix_type full
_refine_ls_number_parameters 387
_refine_ls_number_reflns 11356
_refine_ls_number_restraints 0
_refine_ls_restrained_S_all 1.031
_refine_ls_R_factor_all 0.0355
_refine_ls_R_factor_gt 0.0285
_refine_ls_shift/su_max 0.000
_refine_ls_shift/su_mean 0.000
_refine_ls_structure_factor_coef Fsqd
_refine_ls_weighting_details 'w=1/[\s^2^(Fo^2^)+(0.0410P)^2^+2.5829P] where P=(Fo^2^+2Fc^2^)/3'
_refine_ls_weighting_scheme calc
_refine_ls_wR_factor_gt 0.0754
_refine_ls_wR_factor_ref 0.0790
_reflns_Friedel_coverage 0.000
_reflns_number_gt 9967
_reflns_number_total 11356
_reflns_threshold_expression 'I > 2\s(I)'
_cod_data_source_file d0sc06128j2.cif
_cod_data_source_block ba_hw17
_cod_depositor_comments 'Adding full bibliography for 1560218--1560233.cif.'
_cod_original_sg_symbol_H-M 'P 21/c'
_cod_original_formula_sum 'C30.50 H39 Br Cl3 Mn O3 P2'
_cod_database_code 1560222
_audit_block_refno 3364
_audit_block_usercomment HW122
_shelx_space_group_comment
;
The symmetry employed for this shelxl refinement is uniquely defined
by the following loop, which should always be used as a source of
symmetry information in preference to the above space-group names.
They are only intended as comments.
;
_shelx_estimated_absorpt_t_max 0.609
_shelx_estimated_absorpt_t_min 0.522
_shelxl_version_number 2018/3
_olex2_refinement_description
;
1. Fixed Uiso
 At 1.2 times of:
  All C(H) groups, All C(H,H) groups
 At 1.5 times of:
  All C(H,H,H) groups
2. Others
 Fixed Sof: Cl3A(0.5) Cl3B(0.5) C61(0.5) H61A(0.5) H61B(0.5)
3.a Ternary CH refined with riding coordinates:
 C15(H15), C18(H18), C21(H21), C24(H24)
3.b Secondary CH2 refined with riding coordinates:
 C51(H51A,H51B), C61(H61A,H61B)
3.c Aromatic/amide H refined with riding coordinates:
 C4(H4), C5(H5), C6(H6), C7(H7), C11(H11), C12(H12), C13(H13), C14(H14)
3.d Idealised Me refined as rotating group:
 C16(H16A,H16B,H16C), C17(H17A,H17B,H17C), C19(H19A,H19B,H19C), C20(H20A,H20B,
 H20C), C22(H22A,H22B,H22C), C23(H23A,H23B,H23C), C25(H25A,H25B,H25C), C26(H26A,
 H26B,H26C)
;

loop_
_symmetry_equiv_pos_as_xyz
'x, y, z'
'-x, y+1/2, -z+1/2'
'-x, -y, -z'
'x, -y-1/2, z-1/2'

loop_
_atom_site_label
_atom_site_type_symbol
_atom_site_fract_x
_atom_site_fract_y
_atom_site_fract_z
_atom_site_U_iso_or_equiv
_atom_site_adp_type
_atom_site_occupancy
_atom_site_site_symmetry_order
_atom_site_calc_flag
_atom_site_refinement_flags_posn
_atom_site_refinement_flags_adp
_atom_site_refinement_flags_occupancy
_atom_site_disorder_assembly
_atom_site_disorder_group
Br Br 0.17898(2) 0.07487(2) 0.41251(2) 0.01534(4) Uani 1 1 d . . . . .
Mn Mn 0.22865(2) 0.10956(2) 0.26862(2) 0.00892(4) Uani 1 1 d . . . . .
P1 P 0.06117(3) 0.33036(2) 0.16695(2) 0.01120(6) Uani 1 1 d . . . . .
P2 P 0.38922(3) 0.17744(2) 0.35580(2) 0.01040(6) Uani 1 1 d . . . . .
O27 O 0.33823(11) -0.03361(6) 0.30843(8) 0.0218(2) Uani 1 1 d . . . . .
O28 O 0.01837(11) 0.04368(7) 0.12939(9) 0.0299(3) Uani 1 1 d . . . . .
O29 O 0.30266(12) 0.12094(6) 0.11298(8) 0.0243(2) Uani 1 1 d . . . . .
C1 C 0.17959(11) 0.26703(7) 0.21394(9) 0.0101(2) Uani 1 1 d . . . . .
C2 C 0.13842(11) 0.20573(7) 0.23988(8) 0.0097(2) Uani 1 1 d . . . . .
C3 C 0.01201(11) 0.21383(7) 0.23258(9) 0.0110(2) Uani 1 1 d . . . . .
C4 C -0.05630(12) 0.16332(8) 0.25570(10) 0.0146(2) Uani 1 1 d . . . . .
H4 H -0.023639 0.118030 0.277885 0.018 Uiso 1 1 calc R U . . .
C5 C -0.17283(12) 0.17906(8) 0.24635(10) 0.0166(3) Uani 1 1 d . . . . .
H5 H -0.218820 0.143917 0.261696 0.020 Uiso 1 1 calc R U . . .
C6 C -0.22270(12) 0.24497(8) 0.21510(10) 0.0168(3) Uani 1 1 d . . . . .
H6 H -0.301473 0.255039 0.210494 0.020 Uiso 1 1 calc R U . . .
C7 C -0.15676(12) 0.29645(8) 0.19046(10) 0.0161(2) Uani 1 1 d . . . . .
H7 H -0.189995 0.341597 0.168137 0.019 Uiso 1 1 calc R U . . .
C8 C -0.04116(11) 0.27999(7) 0.19941(9) 0.0122(2) Uani 1 1 d . . . . .
C9 C 0.30123(11) 0.28612(7) 0.22294(9) 0.0097(2) Uani 1 1 d . . . . .
C10 C 0.40289(11) 0.25524(7) 0.28978(9) 0.0108(2) Uani 1 1 d . . . . .
C11 C 0.51409(11) 0.28444(8) 0.30231(10) 0.0145(2) Uani 1 1 d . . . . .
H11 H 0.582288 0.264736 0.347927 0.017 Uiso 1 1 calc R U . . .
C12 C 0.52814(12) 0.34112(7) 0.25044(10) 0.0152(2) Uani 1 1 d . . . . .
H12 H 0.604433 0.360696 0.261811 0.018 Uiso 1 1 calc R U . . .
C13 C 0.42933(12) 0.36893(7) 0.18168(10) 0.0137(2) Uani 1 1 d . . . . .
H13 H 0.437747 0.406569 0.144072 0.016 Uiso 1 1 calc R U . . .
C14 C 0.31817(12) 0.34114(7) 0.16852(9) 0.0122(2) Uani 1 1 d . . . . .
H14 H 0.251189 0.360075 0.120933 0.015 Uiso 1 1 calc R U . . .
C15 C 0.00612(12) 0.33486(8) 0.04197(10) 0.0159(2) Uani 1 1 d . . . . .
H15 H 0.065366 0.361529 0.023613 0.019 Uiso 1 1 calc R U . . .
C16 C -0.00552(15) 0.25999(9) 0.00176(10) 0.0217(3) Uani 1 1 d . . . . .
H16A H 0.071504 0.236043 0.025613 0.033 Uiso 1 1 calc R U . . .
H16B H -0.032211 0.263009 -0.065079 0.033 Uiso 1 1 calc R U . . .
H16C H -0.063326 0.232893 0.018963 0.033 Uiso 1 1 calc R U . . .
C17 C -0.11204(14) 0.37507(10) 0.00461(12) 0.0250(3) Uani 1 1 d . . . . .
H17A H -0.173271 0.347566 0.016991 0.038 Uiso 1 1 calc R U . . .
H17B H -0.134970 0.381712 -0.061569 0.038 Uiso 1 1 calc R U . . .
H17C H -0.103334 0.421592 0.034543 0.038 Uiso 1 1 calc R U . . .
C18 C 0.07632(13) 0.42028(8) 0.21467(12) 0.0203(3) Uani 1 1 d . . . . .
H18 H -0.005726 0.437586 0.203677 0.024 Uiso 1 1 calc R U . . .
C19 C 0.14033(17) 0.41736(10) 0.31830(13) 0.0301(4) Uani 1 1 d . . . . .
H19A H 0.100737 0.382970 0.344506 0.045 Uiso 1 1 calc R U . . .
H19B H 0.138669 0.464511 0.344454 0.045 Uiso 1 1 calc R U . . .
H19C H 0.222693 0.402712 0.332466 0.045 Uiso 1 1 calc R U . . .
C20 C 0.13248(16) 0.47453(9) 0.16946(16) 0.0306(4) Uani 1 1 d . . . . .
H20A H 0.217362 0.464682 0.187796 0.046 Uiso 1 1 calc R U . . .
H20B H 0.121198 0.522636 0.188958 0.046 Uiso 1 1 calc R U . . .
H20C H 0.094731 0.470898 0.102762 0.046 Uiso 1 1 calc R U . . .
C21 C 0.53728(12) 0.13463(8) 0.38962(10) 0.0170(3) Uani 1 1 d . . . . .
H21 H 0.598345 0.172250 0.416717 0.020 Uiso 1 1 calc R U . . .
C22 C 0.55956(13) 0.10292(9) 0.30759(12) 0.0219(3) Uani 1 1 d . . . . .
H22A H 0.502274 0.064807 0.280690 0.033 Uiso 1 1 calc R U . . .
H22B H 0.640040 0.083519 0.327738 0.033 Uiso 1 1 calc R U . . .
H22C H 0.550644 0.140089 0.261748 0.033 Uiso 1 1 calc R U . . .
C23 C 0.55157(14) 0.07846(9) 0.46342(12) 0.0235(3) Uani 1 1 d . . . . .
H23A H 0.554433 0.101827 0.520045 0.035 Uiso 1 1 calc R U . . .
H23B H 0.625185 0.051969 0.474748 0.035 Uiso 1 1 calc R U . . .
H23C H 0.484256 0.045586 0.442763 0.035 Uiso 1 1 calc R U . . .
C24 C 0.38926(13) 0.21354(8) 0.46572(9) 0.0166(3) Uani 1 1 d . . . . .
H24 H 0.387844 0.171779 0.504801 0.020 Uiso 1 1 calc R U . . .
C25 C 0.49986(16) 0.25696(11) 0.51925(11) 0.0300(4) Uani 1 1 d . . . . .
H25A H 0.570380 0.227017 0.532812 0.045 Uiso 1 1 calc R U . . .
H25B H 0.494020 0.273696 0.576636 0.045 Uiso 1 1 calc R U . . .
H25C H 0.505888 0.297909 0.482514 0.045 Uiso 1 1 calc R U . . .
C26 C 0.27820(15) 0.25681(9) 0.45297(11) 0.0214(3) Uani 1 1 d . . . . .
H26A H 0.279204 0.300425 0.419035 0.032 Uiso 1 1 calc R U . . .
H26B H 0.275879 0.269193 0.512998 0.032 Uiso 1 1 calc R U . . .
H26C H 0.208017 0.228656 0.418683 0.032 Uiso 1 1 calc R U . . .
C27 C 0.29957(12) 0.02264(8) 0.29526(9) 0.0139(2) Uani 1 1 d . . . . .
C28 C 0.09612(13) 0.06864(7) 0.18726(10) 0.0164(3) Uani 1 1 d . . . . .
C29 C 0.27578(12) 0.11934(7) 0.17398(10) 0.0163(3) Uani 1 1 d . . . . .
Cl1 Cl 0.85278(5) 0.38927(3) 0.38176(4) 0.03630(10) Uani 1 1 d . . . . .
Cl2 Cl 0.74880(5) 0.38602(3) 0.52234(4) 0.04018(12) Uani 1 1 d . . . . .
C51 C 0.78475(19) 0.43950(11) 0.44376(13) 0.0328(4) Uani 1 1 d . . . . .
H51A H 0.711750 0.461755 0.400667 0.039 Uiso 1 1 calc R U . . .
H51B H 0.838917 0.478020 0.477198 0.039 Uiso 1 1 calc R U . . .
Cl3A Cl 0.52709(15) 0.52136(10) 0.60454(14) 0.0513(4) Uani 0.5 1 d . . P A -1
Cl3B Cl 0.4700(2) 0.50969(13) 0.40774(15) 0.0646(6) Uani 0.5 1 d . . P A -1
C61 C 0.4603(4) 0.4695(3) 0.5062(4) 0.0429(10) Uani 0.5 1 d . . P A -1
H61A H 0.375874 0.462075 0.497045 0.051 Uiso 0.5 1 calc R U P A -1
H61B H 0.499157 0.422361 0.515148 0.051 Uiso 0.5 1 calc R U P A -1

loop_
_atom_site_aniso_label
_atom_site_aniso_U_11
_atom_site_aniso_U_22
_atom_site_aniso_U_33
_atom_site_aniso_U_23
_atom_site_aniso_U_13
_atom_site_aniso_U_12
Br 0.01521(6) 0.01628(7) 0.01680(7) 0.00302(5) 0.00851(5) 0.00043(4)
Mn 0.00811(8) 0.00797(8) 0.01093(8) 0.00118(6) 0.00373(6) 0.00081(6)
P1 0.00881(13) 0.00854(14) 0.01584(15) 0.00143(11) 0.00398(11) 0.00183(10)
P2 0.00765(13) 0.01191(14) 0.01114(14) 0.00283(11) 0.00282(11) -0.00015(10)
O27 0.0260(5) 0.0154(5) 0.0225(5) 0.0000(4) 0.0069(4) 0.0063(4)
O28 0.0203(5) 0.0255(6) 0.0350(7) -0.0084(5) -0.0004(5) -0.0027(5)
O29 0.0346(6) 0.0168(5) 0.0220(5) 0.0027(4) 0.0107(5) 0.0035(4)
C1 0.0088(5) 0.0094(5) 0.0117(5) 0.0009(4) 0.0033(4) 0.0016(4)
C2 0.0081(5) 0.0106(5) 0.0102(5) -0.0001(4) 0.0034(4) 0.0006(4)
C3 0.0080(5) 0.0131(5) 0.0118(5) 0.0006(4) 0.0036(4) 0.0005(4)
C4 0.0106(5) 0.0163(6) 0.0176(6) 0.0034(5) 0.0060(5) -0.0001(4)
C5 0.0100(5) 0.0228(7) 0.0181(6) 0.0025(5) 0.0064(5) -0.0007(5)
C6 0.0086(5) 0.0245(7) 0.0177(6) 0.0004(5) 0.0053(5) 0.0028(5)
C7 0.0110(5) 0.0185(6) 0.0192(6) 0.0010(5) 0.0062(5) 0.0050(5)
C8 0.0091(5) 0.0130(6) 0.0145(5) 0.0004(4) 0.0044(4) 0.0015(4)
C9 0.0095(5) 0.0087(5) 0.0114(5) -0.0007(4) 0.0047(4) 0.0004(4)
C10 0.0094(5) 0.0106(5) 0.0126(5) 0.0015(4) 0.0042(4) -0.0003(4)
C11 0.0097(5) 0.0151(6) 0.0181(6) 0.0033(5) 0.0043(4) -0.0009(4)
C12 0.0118(5) 0.0131(6) 0.0215(6) 0.0013(5) 0.0071(5) -0.0026(4)
C13 0.0155(6) 0.0105(5) 0.0176(6) 0.0015(4) 0.0090(5) -0.0013(4)
C14 0.0120(5) 0.0108(5) 0.0141(5) 0.0014(4) 0.0052(4) 0.0007(4)
C15 0.0130(6) 0.0167(6) 0.0163(6) 0.0071(5) 0.0032(5) 0.0014(5)
C16 0.0262(7) 0.0223(7) 0.0154(6) 0.0009(5) 0.0062(5) 0.0016(6)
C17 0.0184(7) 0.0274(8) 0.0243(7) 0.0097(6) 0.0018(6) 0.0087(6)
C18 0.0158(6) 0.0113(6) 0.0330(8) -0.0040(5) 0.0078(6) 0.0026(5)
C19 0.0289(8) 0.0249(8) 0.0326(9) -0.0146(7) 0.0065(7) 0.0019(6)
C20 0.0282(8) 0.0097(6) 0.0569(12) -0.0004(7) 0.0189(8) -0.0006(6)
C21 0.0091(5) 0.0183(6) 0.0221(6) 0.0088(5) 0.0036(5) 0.0017(5)
C22 0.0151(6) 0.0217(7) 0.0331(8) 0.0070(6) 0.0136(6) 0.0053(5)
C23 0.0155(6) 0.0244(8) 0.0261(8) 0.0144(6) 0.0021(6) 0.0020(5)
C24 0.0169(6) 0.0202(7) 0.0115(5) -0.0010(5) 0.0036(5) -0.0049(5)
C25 0.0270(8) 0.0406(10) 0.0175(7) -0.0081(7) 0.0023(6) -0.0139(7)
C26 0.0266(7) 0.0206(7) 0.0174(6) -0.0059(5) 0.0084(6) 0.0009(6)
C27 0.0129(5) 0.0165(6) 0.0125(5) -0.0002(5) 0.0047(4) 0.0011(4)
C28 0.0149(6) 0.0122(6) 0.0212(6) 0.0008(5) 0.0053(5) 0.0019(4)
C29 0.0146(6) 0.0095(6) 0.0226(7) 0.0014(5) 0.0042(5) 0.0021(4)
Cl1 0.0357(2) 0.0352(2) 0.0374(2) 0.01267(19) 0.01253(19) 0.00551(18)
Cl2 0.0356(2) 0.0500(3) 0.0335(2) 0.0098(2) 0.01075(19) -0.0030(2)
C51 0.0369(10) 0.0291(9) 0.0275(9) 0.0049(7) 0.0058(7) -0.0021(7)
Cl3A 0.0322(6) 0.0570(10) 0.0539(8) -0.0025(7) 0.0026(5) -0.0039(6)
Cl3B 0.0640(10) 0.0836(14) 0.0639(11) 0.0204(11) 0.0444(9) 0.0151(11)
C61 0.046(2) 0.037(2) 0.055(3) -0.006(2) 0.031(2) -0.0095(18)

loop_
_atom_type_symbol
_atom_type_description
_atom_type_scat_dispersion_real
_atom_type_scat_dispersion_imag
_atom_type_scat_source
C C 0.0033 0.0016 'International Tables Vol C Tables 4.2.6.8 and 6.1.1.4'
H H 0.0000 0.0000 'International Tables Vol C Tables 4.2.6.8 and 6.1.1.4'
Br Br -0.2901 2.4595 'International Tables Vol C Tables 4.2.6.8 and 6.1.1.4'
Cl Cl 0.1484 0.1585 'International Tables Vol C Tables 4.2.6.8 and 6.1.1.4'
Mn Mn 0.3368 0.7283 'International Tables Vol C Tables 4.2.6.8 and 6.1.1.4'
O O 0.0106 0.0060 'International Tables Vol C Tables 4.2.6.8 and 6.1.1.4'
P P 0.1023 0.0942 'International Tables Vol C Tables 4.2.6.8 and 6.1.1.4'

loop_
_geom_angle_atom_site_label_1
_geom_angle_atom_site_label_2
_geom_angle_atom_site_label_3
_geom_angle
_geom_angle_site_symmetry_1
_geom_angle_site_symmetry_3
_geom_angle_publ_flag
P2 Mn Br 92.03(3) . . ?
C2 Mn Br 97.81(4) . . ?
C2 Mn P2 84.94(4) . . ?
C27 Mn Br 79.42(4) . . ?
C27 Mn P2 97.67(5) . . ?
C27 Mn C2 176.23(6) . . ?
C28 Mn Br 94.49(6) . . ?
C28 Mn P2 170.54(5) . . ?
C28 Mn C2 87.40(6) . . ?
C28 Mn C27 90.26(7) . . ?
C29 Mn Br 170.34(4) . . ?
C29 Mn P2 88.85(5) . . ?
C29 Mn C2 91.85(6) . . ?
C29 Mn C27 90.93(6) . . ?
C29 Mn C28 85.87(7) . . ?
C1 P1 C15 113.27(6) . . ?
C1 P1 C18 119.72(7) . . ?
C8 P1 C1 93.78(7) . . ?
C8 P1 C15 108.13(7) . . ?
C8 P1 C18 110.60(7) . . ?
C15 P1 C18 109.80(7) . . ?
C10 P2 Mn 109.60(5) . . ?
C10 P2 C21 103.32(6) . . ?
C10 P2 C24 105.29(7) . . ?
C21 P2 Mn 116.58(6) . . ?
C24 P2 Mn 117.89(5) . . ?
C24 P2 C21 102.66(7) . . ?
C2 C1 P1 110.72(9) . . ?
C2 C1 C9 129.34(11) . . ?
C9 C1 P1 119.90(9) . . ?
C1 C2 Mn 125.10(9) . . ?
C1 C2 C3 111.24(11) . . ?
C3 C2 Mn 123.18(9) . . ?
C4 C3 C2 126.71(12) . . ?
C4 C3 C8 117.54(12) . . ?
C8 C3 C2 115.75(11) . . ?
C3 C4 H4 119.9 . . ?
C3 C4 C5 120.16(13) . . ?
C5 C4 H4 119.9 . . ?
C4 C5 H5 119.3 . . ?
C6 C5 C4 121.33(13) . . ?
C6 C5 H5 119.3 . . ?
C5 C6 H6 120.1 . . ?
C5 C6 C7 119.80(13) . . ?
C7 C6 H6 120.1 . . ?
C6 C7 H7 120.8 . . ?
C8 C7 C6 118.34(13) . . ?
C8 C7 H7 120.8 . . ?
C3 C8 P1 107.62(9) . . ?
C7 C8 P1 129.44(11) . . ?
C7 C8 C3 122.81(13) . . ?
C10 C9 C1 122.75(11) . . ?
C14 C9 C1 118.94(11) . . ?
C14 C9 C10 118.10(12) . . ?
C9 C10 P2 120.71(9) . . ?
C11 C10 P2 120.84(10) . . ?
C11 C10 C9 118.42(12) . . ?
C10 C11 H11 118.8 . . ?
C12 C11 C10 122.34(12) . . ?
C12 C11 H11 118.8 . . ?
C11 C12 H12 120.4 . . ?
C11 C12 C13 119.27(12) . . ?
C13 C12 H12 120.4 . . ?
C12 C13 H13 120.3 . . ?
C14 C13 C12 119.32(12) . . ?
C14 C13 H13 120.3 . . ?
C9 C14 H14 118.8 . . ?
C13 C14 C9 122.38(12) . . ?
C13 C14 H14 118.8 . . ?
P1 C15 H15 108.1 . . ?
C16 C15 P1 110.05(10) . . ?
C16 C15 H15 108.1 . . ?
C16 C15 C17 111.26(13) . . ?
C17 C15 P1 111.01(11) . . ?
C17 C15 H15 108.1 . . ?
C15 C16 H16A 109.5 . . ?
C15 C16 H16B 109.5 . . ?
C15 C16 H16C 109.5 . . ?
H16A C16 H16B 109.5 . . ?
H16A C16 H16C 109.5 . . ?
H16B C16 H16C 109.5 . . ?
C15 C17 H17A 109.5 . . ?
C15 C17 H17B 109.5 . . ?
C15 C17 H17C 109.5 . . ?
H17A C17 H17B 109.5 . . ?
H17A C17 H17C 109.5 . . ?
H17B C17 H17C 109.5 . . ?
P1 C18 H18 106.5 . . ?
C19 C18 P1 109.80(11) . . ?
C19 C18 H18 106.5 . . ?
C19 C18 C20 112.12(15) . . ?
C20 C18 P1 114.83(12) . . ?
C20 C18 H18 106.5 . . ?
C18 C19 H19A 109.5 . . ?
C18 C19 H19B 109.5 . . ?
C18 C19 H19C 109.5 . . ?
H19A C19 H19B 109.5 . . ?
H19A C19 H19C 109.5 . . ?
H19B C19 H19C 109.5 . . ?
C18 C20 H20A 109.5 . . ?
C18 C20 H20B 109.5 . . ?
C18 C20 H20C 109.5 . . ?
H20A C20 H20B 109.5 . . ?
H20A C20 H20C 109.5 . . ?
H20B C20 H20C 109.5 . . ?
P2 C21 H21 107.7 . . ?
C22 C21 P2 112.09(10) . . ?
C22 C21 H21 107.7 . . ?
C22 C21 C23 111.20(14) . . ?
C23 C21 P2 110.30(10) . . ?
C23 C21 H21 107.7 . . ?
C21 C22 H22A 109.5 . . ?
C21 C22 H22B 109.5 . . ?
C21 C22 H22C 109.5 . . ?
H22A C22 H22B 109.5 . . ?
H22A C22 H22C 109.5 . . ?
H22B C22 H22C 109.5 . . ?
C21 C23 H23A 109.5 . . ?
C21 C23 H23B 109.5 . . ?
C21 C23 H23C 109.5 . . ?
H23A C23 H23B 109.5 . . ?
H23A C23 H23C 109.5 . . ?
H23B C23 H23C 109.5 . . ?
P2 C24 H24 106.8 . . ?
C25 C24 P2 114.15(11) . . ?
C25 C24 H24 106.8 . . ?
C26 C24 P2 111.85(10) . . ?
C26 C24 H24 106.8 . . ?
C26 C24 C25 110.06(14) . . ?
C24 C25 H25A 109.5 . . ?
C24 C25 H25B 109.5 . . ?
C24 C25 H25C 109.5 . . ?
H25A C25 H25B 109.5 . . ?
H25A C25 H25C 109.5 . . ?
H25B C25 H25C 109.5 . . ?
C24 C26 H26A 109.5 . . ?
C24 C26 H26B 109.5 . . ?
C24 C26 H26C 109.5 . . ?
H26A C26 H26B 109.5 . . ?
H26A C26 H26C 109.5 . . ?
H26B C26 H26C 109.5 . . ?
O27 C27 Mn 176.03(13) . . ?
O28 C28 Mn 172.74(15) . . ?
O29 C29 Mn 175.31(13) . . ?
Cl1 C51 Cl2 111.37(12) . . ?
Cl1 C51 H51A 109.4 . . ?
Cl1 C51 H51B 109.4 . . ?
Cl2 C51 H51A 109.4 . . ?
Cl2 C51 H51B 109.4 . . ?
H51A C51 H51B 108.0 . . ?
Cl3A C61 Cl3B 112.1(3) . . ?
Cl3A C61 H61A 109.2 . . ?
Cl3A C61 H61B 109.2 . . ?
Cl3B C61 H61A 109.2 . . ?
Cl3B C61 H61B 109.2 . . ?
H61A C61 H61B 107.9 . . ?

loop_
_geom_bond_atom_site_label_1
_geom_bond_atom_site_label_2
_geom_bond_distance
_geom_bond_site_symmetry_2
_geom_bond_publ_flag
Br Mn 2.6205(9) . ?
Mn P2 2.3134(7) . ?
Mn C2 2.0758(14) . ?
Mn C27 1.8226(15) . ?
Mn C28 1.8195(16) . ?
Mn C29 1.7831(17) . ?
P1 C1 1.8032(14) . ?
P1 C8 1.7757(14) . ?
P1 C15 1.8286(16) . ?
P1 C18 1.8306(16) . ?
P2 C10 1.8339(14) . ?
P2 C21 1.8594(15) . ?
P2 C24 1.8525(16) . ?
O27 C27 1.1446(18) . ?
O28 C28 1.1449(19) . ?
O29 C29 1.117(2) . ?
C1 C2 1.3747(18) . ?
C1 C9 1.4735(18) . ?
C2 C3 1.5021(18) . ?
C3 C4 1.3916(19) . ?
C3 C8 1.4102(19) . ?
C4 H4 0.9500 . ?
C4 C5 1.3976(19) . ?
C5 H5 0.9500 . ?
C5 C6 1.388(2) . ?
C6 H6 0.9500 . ?
C6 C7 1.396(2) . ?
C7 H7 0.9500 . ?
C7 C8 1.3913(19) . ?
C9 C10 1.4197(18) . ?
C9 C14 1.4027(18) . ?
C10 C11 1.4014(18) . ?
C11 H11 0.9500 . ?
C11 C12 1.3880(19) . ?
C12 H12 0.9500 . ?
C12 C13 1.390(2) . ?
C13 H13 0.9500 . ?
C13 C14 1.3887(19) . ?
C14 H14 0.9500 . ?
C15 H15 1.0000 . ?
C15 C16 1.528(2) . ?
C15 C17 1.535(2) . ?
C16 H16A 0.9800 . ?
C16 H16B 0.9800 . ?
C16 H16C 0.9800 . ?
C17 H17A 0.9800 . ?
C17 H17B 0.9800 . ?
C17 H17C 0.9800 . ?
C18 H18 1.0000 . ?
C18 C19 1.526(3) . ?
C18 C20 1.535(2) . ?
C19 H19A 0.9800 . ?
C19 H19B 0.9800 . ?
C19 H19C 0.9800 . ?
C20 H20A 0.9800 . ?
C20 H20B 0.9800 . ?
C20 H20C 0.9800 . ?
C21 H21 1.0000 . ?
C21 C22 1.528(2) . ?
C21 C23 1.529(2) . ?
C22 H22A 0.9800 . ?
C22 H22B 0.9800 . ?
C22 H22C 0.9800 . ?
C23 H23A 0.9800 . ?
C23 H23B 0.9800 . ?
C23 H23C 0.9800 . ?
C24 H24 1.0000 . ?
C24 C25 1.533(2) . ?
C24 C26 1.522(2) . ?
C25 H25A 0.9800 . ?
C25 H25B 0.9800 . ?
C25 H25C 0.9800 . ?
C26 H26A 0.9800 . ?
C26 H26B 0.9800 . ?
C26 H26C 0.9800 . ?
Cl1 C51 1.760(2) . ?
Cl2 C51 1.763(2) . ?
C51 H51A 0.9900 . ?
C51 H51B 0.9900 . ?
Cl3A C61 1.754(5) . ?
Cl3B C61 1.760(5) . ?
C61 H61A 0.9900 . ?
C61 H61B 0.9900 . ?

loop_
_geom_torsion_atom_site_label_1
_geom_torsion_atom_site_label_2
_geom_torsion_atom_site_label_3
_geom_torsion_atom_site_label_4
_geom_torsion
_geom_torsion_site_symmetry_1
_geom_torsion_site_symmetry_2
_geom_torsion_site_symmetry_3
_geom_torsion_site_symmetry_4
_geom_torsion_publ_flag
Mn P2 C10 C9 30.16(12) . . . . ?
Mn P2 C10 C11 -148.10(10) . . . . ?
Mn P2 C21 C22 51.77(11) . . . . ?
Mn P2 C21 C23 -72.72(12) . . . . ?
Mn P2 C24 C25 179.24(11) . . . . ?
Mn P2 C24 C26 -54.97(12) . . . . ?
Mn C2 C3 C4 9.61(19) . . . . ?
Mn C2 C3 C8 -170.92(9) . . . . ?
P1 C1 C2 Mn 164.83(7) . . . . ?
P1 C1 C2 C3 -7.36(13) . . . . ?
P1 C1 C9 C10 153.14(10) . . . . ?
P1 C1 C9 C14 -21.49(16) . . . . ?
P2 C10 C11 C12 176.83(11) . . . . ?
C1 P1 C8 C3 -7.86(10) . . . . ?
C1 P1 C8 C7 176.27(14) . . . . ?
C1 P1 C15 C16 42.68(12) . . . . ?
C1 P1 C15 C17 166.29(10) . . . . ?
C1 P1 C18 C19 -37.52(15) . . . . ?
C1 P1 C18 C20 89.89(14) . . . . ?
C1 C2 C3 C4 -178.02(13) . . . . ?
C1 C2 C3 C8 1.45(16) . . . . ?
C1 C9 C10 P2 11.35(17) . . . . ?
C1 C9 C10 C11 -170.34(12) . . . . ?
C1 C9 C14 C13 170.83(12) . . . . ?
C2 C1 C9 C10 -24.2(2) . . . . ?
C2 C1 C9 C14 161.14(13) . . . . ?
C2 C3 C4 C5 179.04(13) . . . . ?
C2 C3 C8 P1 5.20(14) . . . . ?
C2 C3 C8 C7 -178.60(13) . . . . ?
C3 C4 C5 C6 -0.7(2) . . . . ?
C4 C3 C8 P1 -175.28(10) . . . . ?
C4 C3 C8 C7 0.9(2) . . . . ?
C4 C5 C6 C7 1.4(2) . . . . ?
C5 C6 C7 C8 -0.9(2) . . . . ?
C6 C7 C8 P1 175.04(11) . . . . ?
C6 C7 C8 C3 -0.3(2) . . . . ?
C8 P1 C1 C2 9.08(10) . . . . ?
C8 P1 C1 C9 -168.74(11) . . . . ?
C8 P1 C15 C16 -59.81(12) . . . . ?
C8 P1 C15 C17 63.80(12) . . . . ?
C8 P1 C18 C19 69.68(13) . . . . ?
C8 P1 C18 C20 -162.91(12) . . . . ?
C8 C3 C4 C5 -0.4(2) . . . . ?
C9 C1 C2 Mn -17.61(19) . . . . ?
C9 C1 C2 C3 170.20(12) . . . . ?
C9 C10 C11 C12 -1.5(2) . . . . ?
C10 P2 C21 C22 -68.49(12) . . . . ?
C10 P2 C21 C23 167.02(11) . . . . ?
C10 P2 C24 C25 -58.21(13) . . . . ?
C10 P2 C24 C26 67.59(12) . . . . ?
C10 C9 C14 C13 -4.06(19) . . . . ?
C10 C11 C12 C13 -1.9(2) . . . . ?
C11 C12 C13 C14 2.3(2) . . . . ?
C12 C13 C14 C9 0.7(2) . . . . ?
C14 C9 C10 P2 -173.97(10) . . . . ?
C14 C9 C10 C11 4.34(19) . . . . ?
C15 P1 C1 C2 -102.50(10) . . . . ?
C15 P1 C1 C9 79.68(12) . . . . ?
C15 P1 C8 C3 108.13(10) . . . . ?
C15 P1 C8 C7 -67.74(15) . . . . ?
C15 P1 C18 C19 -171.07(12) . . . . ?
C15 P1 C18 C20 -43.66(14) . . . . ?
C18 P1 C1 C2 125.43(11) . . . . ?
C18 P1 C1 C9 -52.40(13) . . . . ?
C18 P1 C8 C3 -131.61(10) . . . . ?
C18 P1 C8 C7 52.52(15) . . . . ?
C18 P1 C15 C16 179.43(10) . . . . ?
C18 P1 C15 C17 -56.95(13) . . . . ?
C21 P2 C10 C9 155.07(11) . . . . ?
C21 P2 C10 C11 -23.19(13) . . . . ?
C21 P2 C24 C25 49.62(14) . . . . ?
C21 P2 C24 C26 175.42(11) . . . . ?
C24 P2 C10 C9 -97.58(11) . . . . ?
C24 P2 C10 C11 84.16(12) . . . . ?
C24 P2 C21 C22 -177.81(11) . . . . ?
C24 P2 C21 C23 57.70(13) . . . . ?
